data_7000990
loop_
_publ_author_name
'Wang, Wen-Guang'
'Wang, Hong-Yan'
'Si, Gang'
'Tung, Chen-Ho'
'Wu, Li-Zhu'

_publ_section_title
;
 Fluorophenyl-substituted Fe-only hydrogenases active site ADT models:
 different electrocatalytic process for proton reduction in HOAc and
 HBF4/Et2O
;
_journal_issue 15
_journal_name_full 'Dalton Transactions'
_journal_page_first 2712
_journal_page_last 2720
_journal_paper_doi 10.1039/b818012a
_journal_year 2009
_chemical_formula_sum 'C15 H8 F3 Fe2 N O6 S2'
_chemical_formula_weight 531.04
_chemical_name_systematic
;
?
;
_space_group_IT_number 2
_symmetry_cell_setting triclinic
_symmetry_space_group_name_Hall '-P 1'
_symmetry_space_group_name_H-M 'P -1'
_atom_sites_solution_hydrogens geom
_atom_sites_solution_primary direct
_atom_sites_solution_secondary difmap
_audit_creation_method SHELXL-97
_cell_angle_alpha 104.100(4)
_cell_angle_beta 90.395(5)
_cell_angle_gamma 98.663(5)
_cell_formula_units_Z 2
_cell_length_a 8.118(2)
_cell_length_b 10.938(3)
_cell_length_c 11.434(4)
_cell_measurement_reflns_used 3015
_cell_measurement_temperature 294(2)
_cell_measurement_theta_max 26.29
_cell_measurement_theta_min 2.32
_cell_volume 972.4(5)
_computing_cell_refinement 'Bruker SMART'
_computing_data_collection 'Bruker SMART'
_computing_data_reduction 'Bruker SAINT'
_computing_molecular_graphics 'Bruker SHELXTL'
_computing_publication_material 'Bruker SHELXTL'
_computing_structure_refinement 'SHELXL-97 (Sheldrick, 1997)'
_computing_structure_solution 'SHELXS-97 (Sheldrick, 1990)'
_diffrn_ambient_temperature 294(2)
_diffrn_measured_fraction_theta_full 0.992
_diffrn_measured_fraction_theta_max 0.992
_diffrn_measurement_device_type 'CCD area detector'
_diffrn_measurement_method 'phi and omega scans'
_diffrn_radiation_monochromator graphite
_diffrn_radiation_source 'fine-focus sealed tube'
_diffrn_radiation_type MoK\a
_diffrn_radiation_wavelength 0.71073
_diffrn_reflns_av_R_equivalents 0.0223
_diffrn_reflns_av_sigmaI/netI 0.0369
_diffrn_reflns_limit_h_max 5
_diffrn_reflns_limit_h_min -9
_diffrn_reflns_limit_k_max 12
_diffrn_reflns_limit_k_min -12
_diffrn_reflns_limit_l_max 13
_diffrn_reflns_limit_l_min -13
_diffrn_reflns_number 5039
_diffrn_reflns_theta_full 25.02
_diffrn_reflns_theta_max 25.02
_diffrn_reflns_theta_min 1.84
_exptl_absorpt_coefficient_mu 1.767
_exptl_absorpt_correction_T_max 1.000000
_exptl_absorpt_correction_T_min 0.772908
_exptl_absorpt_correction_type multi-scan
_exptl_absorpt_process_details SADABS
_exptl_crystal_colour orange
_exptl_crystal_density_diffrn 1.814
_exptl_crystal_density_meas ?
_exptl_crystal_density_method 'not measured'
_exptl_crystal_description block
_exptl_crystal_F_000 528
_exptl_crystal_size_max 0.22
_exptl_crystal_size_mid 0.18
_exptl_crystal_size_min 0.12
_refine_diff_density_max 0.526
_refine_diff_density_min -0.337
_refine_diff_density_rms 0.075
_refine_ls_extinction_coef 0.060(3)
_refine_ls_extinction_expression Fc^*^=kFc[1+0.001xFc^2^\l^3^/sin(2\q)]^-1/4^
_refine_ls_extinction_method SHELXL
_refine_ls_goodness_of_fit_ref 1.010
_refine_ls_hydrogen_treatment constr
_refine_ls_matrix_type full
_refine_ls_number_parameters 290
_refine_ls_number_reflns 3400
_refine_ls_number_restraints 78
_refine_ls_restrained_S_all 1.106
_refine_ls_R_factor_all 0.0414
_refine_ls_R_factor_gt 0.0321
_refine_ls_shift/su_max 0.001
_refine_ls_shift/su_mean 0.000
_refine_ls_structure_factor_coef Fsqd
_refine_ls_weighting_details 'calc w=1/[\s^2^(Fo^2^)+(0.0606P)^2^+0.4405P] where P=(Fo^2^+2Fc^2^)/3'
_refine_ls_weighting_scheme calc
_refine_ls_wR_factor_gt 0.0908
_refine_ls_wR_factor_ref 0.0995
_reflns_number_gt 2809
_reflns_number_total 3400
_reflns_threshold_expression >2sigma(I)
_cod_data_source_file b818012a.txt
_cod_data_source_block 70328a
_cod_depositor_comments
;
The following automatic conversions were performed:
'_symmetry_cell_setting' value 'Triclinic' changed to 'triclinic'
according to '/home/saulius/struct/CIF-dictionaries/cif_core.dic'
dictionary named 'cif_core.dic' version 2.4.1 from
2010-06-29.

'_exptl_absorpt_correction_type' value 'MULTI-SCAN' changed
to 'multi-scan' according to
'/home/saulius/struct/CIF-dictionaries/cif_core.dic' dictionary named
'cif_core.dic' version 2.4.1 from
2010-06-29.

'_refine_ls_hydrogen_treatment' value 'CONSTR' changed to
'constr' according to '/home/saulius/struct/CIF-dictionaries/cif_core.dic'
dictionary named 'cif_core.dic' version 2.4.1 from 2010-06-29.

Automatic conversion script
Id: cif_fix_enum 1527 2010-12-29 10:47:43Z saulius 

The following automatic conversions were performed:

'_exptl_crystal_density_meas' value 'NONE' was changed to '?' - the
value is perceived as not measured.

Automatic conversion script
Id: cif_fix_values 3008 2015-01-20 13:52:24Z robertas 
;
_cod_original_cell_volume 972.5(5)
_cod_original_sg_symbol_H-M P-1
_cod_database_code 7000990

loop_
_symmetry_equiv_pos_as_xyz
'x, y, z'
'-x, -y, -z'

loop_
_atom_site_label
_atom_site_type_symbol
_atom_site_fract_x
_atom_site_fract_y
_atom_site_fract_z
_atom_site_U_iso_or_equiv
_atom_site_adp_type
_atom_site_occupancy
_atom_site_symmetry_multiplicity
_atom_site_calc_flag
_atom_site_refinement_flags
_atom_site_disorder_assembly
_atom_site_disorder_group
Fe1 Fe 1.22638(6) 0.76282(4) 0.39152(4) 0.03841(19) Uani 1 1 d . . .
Fe2 Fe 0.93177(6) 0.68323(4) 0.31238(4) 0.03816(19) Uani 1 1 d . . .
S1 S 1.05282(11) 0.89070(7) 0.34779(7) 0.0403(2) Uani 1 1 d . . .
S2 S 1.15590(11) 0.64339(8) 0.20224(8) 0.0422(2) Uani 1 1 d . . .
O1 O 1.5477(4) 0.9123(4) 0.3614(4) 0.0932(12) Uani 1 1 d . . .
O2 O 1.1648(4) 0.8616(3) 0.6473(3) 0.0628(7) Uani 1 1 d . . .
O3 O 1.3521(5) 0.5421(3) 0.4407(3) 0.0835(10) Uani 1 1 d . . .
O4 O 0.7492(5) 0.7638(4) 0.5294(3) 0.0965(12) Uani 1 1 d . . .
O5 O 0.9246(4) 0.4291(3) 0.3541(3) 0.0750(9) Uani 1 1 d . . .
O6 O 0.6417(5) 0.6255(4) 0.1404(4) 0.1125(16) Uani 1 1 d . . .
N1 N 1.0937(4) 0.8403(3) 0.0988(3) 0.0479(7) Uani 1 1 d . . .
C1 C 1.4242(5) 0.8547(4) 0.3749(4) 0.0580(10) Uani 1 1 d . . .
C2 C 1.1915(5) 0.8247(3) 0.5490(3) 0.0455(8) Uani 1 1 d . . .
C3 C 1.3033(5) 0.6274(4) 0.4225(3) 0.0524(9) Uani 1 1 d . . .
C4 C 0.8174(5) 0.7323(4) 0.4445(4) 0.0580(10) Uani 1 1 d . . .
C5 C 0.9238(5) 0.5269(4) 0.3368(3) 0.0499(9) Uani 1 1 d . . .
C6 C 0.7576(6) 0.6514(4) 0.2045(4) 0.0642(11) Uani 1 1 d . . .
C7 C 1.1926(5) 0.7413(4) 0.0905(3) 0.0533(9) Uani 1 1 d . . .
H7A H 1.3092 0.7798 0.0985 0.064 Uiso 1 1 calc R . .
H7B H 1.1734 0.6846 0.0103 0.064 Uiso 1 1 calc R . .
C8 C 1.1237(5) 0.9379(3) 0.2085(3) 0.0506(9) Uani 1 1 d . . .
H8A H 1.0688 1.0085 0.2003 0.061 Uiso 1 1 calc R . .
H8B H 1.2425 0.9690 0.2188 0.061 Uiso 1 1 calc R . .
C9 C 0.9436(5) 0.8209(3) 0.0309(3) 0.0429(8) Uani 1 1 d . . .
C10 C 0.8168(5) 0.8913(4) 0.0670(3) 0.0540(10) Uani 1 1 d . . .
H10 H 0.8295 0.9524 0.1403 0.065 Uiso 1 1 calc R . .
C11 C 0.6726(5) 0.8734(4) -0.0027(4) 0.0559(10) Uani 1 1 d . . .
H11 H 0.5897 0.9223 0.0242 0.067 Uiso 1 1 calc R . .
C12 C 0.6490(5) 0.7841(4) -0.1116(3) 0.0483(9) Uani 1 1 d . A .
C13 C 0.7755(6) 0.7160(5) -0.1509(4) 0.0729(13) Uani 1 1 d . . .
H13 H 0.7628 0.6565 -0.2252 0.088 Uiso 1 1 calc R . .
C14 C 0.9195(6) 0.7343(4) -0.0825(4) 0.0706(13) Uani 1 1 d . . .
H14 H 1.0040 0.6880 -0.1120 0.085 Uiso 1 1 calc R . .
C15 C 0.4958(5) 0.7643(4) -0.1858(4) 0.0667(12) Uani 1 1 d D . .
F1 F 0.4663(12) 0.6547(8) -0.2709(9) 0.119(3) Uani 0.50 1 d PDU A 1
F2 F 0.3593(9) 0.7830(11) -0.1351(8) 0.097(3) Uani 0.50 1 d PDU A 1
F3 F 0.5076(9) 0.8499(8) -0.2586(8) 0.103(2) Uani 0.50 1 d PDU A 1
F1' F 0.3936(9) 0.6538(8) -0.1750(9) 0.108(2) Uani 0.50 1 d PDU A 2
F2' F 0.3909(10) 0.8460(8) -0.1386(9) 0.095(3) Uani 0.50 1 d PDU A 2
F3' F 0.5054(8) 0.7504(12) -0.2974(5) 0.097(2) Uani 0.50 1 d PDU A 2

loop_
_atom_site_aniso_label
_atom_site_aniso_U_11
_atom_site_aniso_U_22
_atom_site_aniso_U_33
_atom_site_aniso_U_23
_atom_site_aniso_U_13
_atom_site_aniso_U_12
Fe1 0.0378(3) 0.0348(3) 0.0414(3) 0.0071(2) -0.0043(2) 0.0062(2)
Fe2 0.0362(3) 0.0359(3) 0.0413(3) 0.0095(2) 0.0003(2) 0.0026(2)
S1 0.0490(5) 0.0310(4) 0.0398(4) 0.0055(3) -0.0035(4) 0.0087(3)
S2 0.0464(5) 0.0381(5) 0.0413(5) 0.0047(3) 0.0033(4) 0.0124(4)
O1 0.052(2) 0.091(2) 0.128(3) 0.028(2) 0.007(2) -0.0140(18)
O2 0.081(2) 0.0604(17) 0.0459(16) 0.0049(13) -0.0042(14) 0.0233(15)
O3 0.107(3) 0.062(2) 0.089(2) 0.0173(17) -0.018(2) 0.0413(19)
O4 0.097(3) 0.106(3) 0.087(3) 0.019(2) 0.052(2) 0.025(2)
O5 0.100(3) 0.0420(16) 0.086(2) 0.0258(15) 0.0127(18) 0.0050(15)
O6 0.078(2) 0.138(4) 0.120(3) 0.066(3) -0.055(2) -0.040(2)
N1 0.0528(18) 0.0508(18) 0.0427(16) 0.0158(14) 0.0018(14) 0.0097(14)
C1 0.047(2) 0.056(2) 0.069(3) 0.012(2) -0.0055(19) 0.0073(19)
C2 0.052(2) 0.0362(18) 0.049(2) 0.0099(16) -0.0103(16) 0.0102(15)
C3 0.054(2) 0.051(2) 0.051(2) 0.0076(17) -0.0103(17) 0.0138(18)
C4 0.052(2) 0.060(2) 0.066(3) 0.024(2) 0.015(2) 0.0100(19)
C5 0.050(2) 0.046(2) 0.050(2) 0.0104(17) 0.0018(16) -0.0005(16)
C6 0.058(3) 0.065(3) 0.071(3) 0.032(2) -0.011(2) -0.009(2)
C7 0.051(2) 0.072(3) 0.044(2) 0.0226(18) 0.0099(16) 0.0176(19)
C8 0.062(2) 0.0424(19) 0.048(2) 0.0191(16) -0.0080(17) -0.0054(17)
C9 0.052(2) 0.0405(18) 0.0371(17) 0.0126(14) 0.0033(15) 0.0058(15)
C10 0.069(3) 0.044(2) 0.044(2) -0.0029(16) -0.0043(18) 0.0138(18)
C11 0.062(3) 0.053(2) 0.054(2) 0.0068(18) 0.0023(19) 0.0219(19)
C12 0.053(2) 0.047(2) 0.045(2) 0.0132(16) 0.0012(16) 0.0047(17)
C13 0.075(3) 0.071(3) 0.057(3) -0.019(2) -0.013(2) 0.020(2)
C14 0.068(3) 0.073(3) 0.062(3) -0.015(2) -0.006(2) 0.034(2)
C15 0.056(3) 0.082(3) 0.055(3) 0.008(2) -0.001(2) 0.006(2)
F1 0.109(5) 0.108(5) 0.111(5) -0.027(5) -0.054(4) 0.018(4)
F2 0.056(4) 0.160(7) 0.067(4) 0.023(5) 0.017(3) -0.003(5)
F3 0.073(4) 0.134(5) 0.116(5) 0.074(4) -0.035(4) -0.012(4)
F1' 0.076(4) 0.104(5) 0.131(5) 0.027(4) -0.026(4) -0.027(4)
F2' 0.076(5) 0.096(5) 0.104(5) -0.007(4) -0.031(4) 0.035(4)
F3' 0.066(4) 0.181(7) 0.040(3) 0.021(4) -0.001(2) 0.013(5)

loop_
_atom_type_symbol
_atom_type_description
_atom_type_scat_dispersion_real
_atom_type_scat_dispersion_imag
_atom_type_scat_source
C C 0.0033 0.0016 'International Tables Vol C Tables 4.2.6.8 and 6.1.1.4'
H H 0.0000 0.0000 'International Tables Vol C Tables 4.2.6.8 and 6.1.1.4'
N N 0.0061 0.0033 'International Tables Vol C Tables 4.2.6.8 and 6.1.1.4'
O O 0.0106 0.0060 'International Tables Vol C Tables 4.2.6.8 and 6.1.1.4'
F F 0.0171 0.0103 'International Tables Vol C Tables 4.2.6.8 and 6.1.1.4'
S S 0.1246 0.1234 'International Tables Vol C Tables 4.2.6.8 and 6.1.1.4'
Fe Fe 0.3463 0.8444 'International Tables Vol C Tables 4.2.6.8 and 6.1.1.4'

loop_
_geom_angle_atom_site_label_1
_geom_angle_atom_site_label_2
_geom_angle_atom_site_label_3
_geom_angle
_geom_angle_site_symmetry_1
_geom_angle_site_symmetry_3
_geom_angle_publ_flag
C1 Fe1 C3 97.96(19) . . ?
C1 Fe1 C2 101.88(18) . . ?
C3 Fe1 C2 91.49(16) . . ?
C1 Fe1 S2 103.15(14) . . ?
C3 Fe1 S2 87.90(12) . . ?
C2 Fe1 S2 154.81(12) . . ?
C1 Fe1 S1 99.85(14) . . ?
C3 Fe1 S1 161.88(13) . . ?
C2 Fe1 S1 88.11(11) . . ?
S2 Fe1 S1 84.83(4) . . ?
C1 Fe1 Fe2 147.21(14) . . ?
C3 Fe1 Fe2 105.68(13) . . ?
C2 Fe1 Fe2 99.91(12) . . ?
S2 Fe1 Fe2 56.31(3) . . ?
S1 Fe1 Fe2 56.67(3) . . ?
C5 Fe2 C4 91.32(18) . . ?
C5 Fe2 C6 99.14(18) . . ?
C4 Fe2 C6 96.7(2) . . ?
C5 Fe2 S2 86.59(13) . . ?
C4 Fe2 S2 157.62(15) . . ?
C6 Fe2 S2 105.64(16) . . ?
C5 Fe2 S1 150.64(13) . . ?
C4 Fe2 S1 86.34(13) . . ?
C6 Fe2 S1 110.21(14) . . ?
S2 Fe2 S1 84.68(4) . . ?
C5 Fe2 Fe1 95.80(12) . . ?
C4 Fe2 Fe1 101.79(14) . . ?
C6 Fe2 Fe1 155.89(14) . . ?
S2 Fe2 Fe1 56.39(3) . . ?
S1 Fe2 Fe1 56.34(3) . . ?
C8 S1 Fe1 107.84(14) . . ?
C8 S1 Fe2 113.12(12) . . ?
Fe1 S1 Fe2 66.99(3) . . ?
C7 S2 Fe2 112.80(13) . . ?
C7 S2 Fe1 111.04(14) . . ?
Fe2 S2 Fe1 67.30(3) . . ?
C9 N1 C8 120.5(3) . . ?
C9 N1 C7 121.8(3) . . ?
C8 N1 C7 113.8(3) . . ?
O1 C1 Fe1 178.3(4) . . ?
O2 C2 Fe1 177.9(3) . . ?
O3 C3 Fe1 179.2(4) . . ?
O4 C4 Fe2 178.2(4) . . ?
O5 C5 Fe2 177.5(4) . . ?
O6 C6 Fe2 175.2(4) . . ?
N1 C7 S2 116.6(3) . . ?
N1 C7 H7A 108.2 . . ?
S2 C7 H7A 108.2 . . ?
N1 C7 H7B 108.2 . . ?
S2 C7 H7B 108.2 . . ?
H7A C7 H7B 107.3 . . ?
N1 C8 S1 116.0(2) . . ?
N1 C8 H8A 108.3 . . ?
S1 C8 H8A 108.3 . . ?
N1 C8 H8B 108.3 . . ?
S1 C8 H8B 108.3 . . ?
H8A C8 H8B 107.4 . . ?
C10 C9 C14 116.3(3) . . ?
C10 C9 N1 122.6(3) . . ?
C14 C9 N1 121.0(3) . . ?
C11 C10 C9 121.6(3) . . ?
C11 C10 H10 119.2 . . ?
C9 C10 H10 119.2 . . ?
C10 C11 C12 121.0(4) . . ?
C10 C11 H11 119.5 . . ?
C12 C11 H11 119.5 . . ?
C11 C12 C13 118.3(4) . . ?
C11 C12 C15 121.2(4) . . ?
C13 C12 C15 120.5(3) . . ?
C14 C13 C12 120.9(4) . . ?
C14 C13 H13 119.5 . . ?
C12 C13 H13 119.5 . . ?
C13 C14 C9 121.8(4) . . ?
C13 C14 H14 119.1 . . ?
C9 C14 H14 119.1 . . ?
F3' C15 F2 120.5(6) . . ?
F3' C15 F1 53.1(6) . . ?
F2 C15 F1 107.9(7) . . ?
F3' C15 F2' 112.0(7) . . ?
F2 C15 F2' 31.2(5) . . ?
F1 C15 F2' 129.7(6) . . ?
F3' C15 F3 47.3(5) . . ?
F2 C15 F3 101.1(7) . . ?
F1 C15 F3 99.5(7) . . ?
F2' C15 F3 75.6(7) . . ?
F3' C15 F1' 104.0(6) . . ?
F2 C15 F1' 65.5(6) . . ?
F1 C15 F1' 54.5(6) . . ?
F2' C15 F1' 96.6(6) . . ?
F3 C15 F1' 138.9(5) . . ?
F3' C15 C12 119.0(5) . . ?
F2 C15 C12 119.4(5) . . ?
F1 C15 C12 115.6(5) . . ?
F2' C15 C12 112.7(5) . . ?
F3 C15 C12 110.4(4) . . ?
F1' C15 C12 109.8(4) . . ?

loop_
_geom_bond_atom_site_label_1
_geom_bond_atom_site_label_2
_geom_bond_distance
_geom_bond_site_symmetry_2
_geom_bond_publ_flag
Fe1 C1 1.799(4) . ?
Fe1 C3 1.801(4) . ?
Fe1 C2 1.803(4) . ?
Fe1 S2 2.2580(11) . ?
Fe1 S1 2.2619(10) . ?
Fe1 Fe2 2.5012(9) . ?
Fe2 C5 1.791(4) . ?
Fe2 C4 1.791(4) . ?
Fe2 C6 1.805(4) . ?
Fe2 S2 2.2560(11) . ?
Fe2 S1 2.2704(11) . ?
S1 C8 1.859(4) . ?
S2 C7 1.856(4) . ?
O1 C1 1.134(5) . ?
O2 C2 1.133(4) . ?
O3 C3 1.129(5) . ?
O4 C4 1.126(5) . ?
O5 C5 1.136(5) . ?
O6 C6 1.145(5) . ?
N1 C9 1.401(5) . ?
N1 C8 1.427(5) . ?
N1 C7 1.428(5) . ?
C7 H7A 0.9700 . ?
C7 H7B 0.9700 . ?
C8 H8A 0.9700 . ?
C8 H8B 0.9700 . ?
C9 C10 1.383(5) . ?
C9 C14 1.400(5) . ?
C10 C11 1.374(6) . ?
C10 H10 0.9300 . ?
C11 C12 1.374(5) . ?
C11 H11 0.9300 . ?
C12 C13 1.374(6) . ?
C12 C15 1.459(6) . ?
C13 C14 1.363(6) . ?
C13 H13 0.9300 . ?
C14 H14 0.9300 . ?
C15 F3' 1.252(6) . ?
C15 F2 1.275(7) . ?
C15 F1 1.335(7) . ?
C15 F2' 1.347(7) . ?
C15 F3 1.389(6) . ?
C15 F1' 1.392(7) . ?

loop_
_geom_torsion_atom_site_label_1
_geom_torsion_atom_site_label_2
_geom_torsion_atom_site_label_3
_geom_torsion_atom_site_label_4
_geom_torsion
_geom_torsion_site_symmetry_1
_geom_torsion_site_symmetry_2
_geom_torsion_site_symmetry_3
_geom_torsion_site_symmetry_4
_geom_torsion_publ_flag
C1 Fe1 Fe2 C5 140.0(3) . . . . ?
C3 Fe1 Fe2 C5 5.45(17) . . . . ?
C2 Fe1 Fe2 C5 -88.93(16) . . . . ?
S2 Fe1 Fe2 C5 81.99(12) . . . . ?
S1 Fe1 Fe2 C5 -170.01(13) . . . . ?
C1 Fe1 Fe2 C4 -127.4(3) . . . . ?
C3 Fe1 Fe2 C4 98.03(19) . . . . ?
C2 Fe1 Fe2 C4 3.64(17) . . . . ?
S2 Fe1 Fe2 C4 174.56(14) . . . . ?
S1 Fe1 Fe2 C4 -77.44(14) . . . . ?
C1 Fe1 Fe2 C6 11.8(5) . . . . ?
C3 Fe1 Fe2 C6 -122.7(4) . . . . ?
C2 Fe1 Fe2 C6 142.9(4) . . . . ?
S2 Fe1 Fe2 C6 -46.2(4) . . . . ?
S1 Fe1 Fe2 C6 61.8(4) . . . . ?
C1 Fe1 Fe2 S2 58.0(3) . . . . ?
C3 Fe1 Fe2 S2 -76.54(14) . . . . ?
C2 Fe1 Fe2 S2 -170.93(11) . . . . ?
S1 Fe1 Fe2 S2 107.99(4) . . . . ?
C1 Fe1 Fe2 S1 -50.0(3) . . . . ?
C3 Fe1 Fe2 S1 175.47(14) . . . . ?
C2 Fe1 Fe2 S1 81.08(11) . . . . ?
S2 Fe1 Fe2 S1 -107.99(4) . . . . ?
C1 Fe1 S1 C8 46.96(19) . . . . ?
C3 Fe1 S1 C8 -122.3(4) . . . . ?
C2 Fe1 S1 C8 148.69(17) . . . . ?
S2 Fe1 S1 C8 -55.52(13) . . . . ?
Fe2 Fe1 S1 C8 -108.14(13) . . . . ?
C1 Fe1 S1 Fe2 155.10(14) . . . . ?
C3 Fe1 S1 Fe2 -14.2(4) . . . . ?
C2 Fe1 S1 Fe2 -103.17(12) . . . . ?
S2 Fe1 S1 Fe2 52.62(3) . . . . ?
C5 Fe2 S1 C8 121.0(3) . . . . ?
C4 Fe2 S1 C8 -152.8(2) . . . . ?
C6 Fe2 S1 C8 -57.0(2) . . . . ?
S2 Fe2 S1 C8 47.70(15) . . . . ?
Fe1 Fe2 S1 C8 100.41(15) . . . . ?
C5 Fe2 S1 Fe1 20.6(3) . . . . ?
C4 Fe2 S1 Fe1 106.78(14) . . . . ?
C6 Fe2 S1 Fe1 -157.44(17) . . . . ?
S2 Fe2 S1 Fe1 -52.70(4) . . . . ?
C5 Fe2 S2 C7 156.47(19) . . . . ?
C4 Fe2 S2 C7 -118.4(4) . . . . ?
C6 Fe2 S2 C7 57.9(2) . . . . ?
S1 Fe2 S2 C7 -51.59(15) . . . . ?
Fe1 Fe2 S2 C7 -104.26(15) . . . . ?
C5 Fe2 S2 Fe1 -99.28(12) . . . . ?
C4 Fe2 S2 Fe1 -14.1(4) . . . . ?
C6 Fe2 S2 Fe1 162.19(14) . . . . ?
S1 Fe2 S2 Fe1 52.66(3) . . . . ?
C1 Fe1 S2 C7 -45.05(19) . . . . ?
C3 Fe1 S2 C7 -142.74(19) . . . . ?
C2 Fe1 S2 C7 128.2(3) . . . . ?
S1 Fe1 S2 C7 53.88(14) . . . . ?
Fe2 Fe1 S2 C7 106.81(13) . . . . ?
C1 Fe1 S2 Fe2 -151.86(14) . . . . ?
C3 Fe1 S2 Fe2 110.45(13) . . . . ?
C2 Fe1 S2 Fe2 21.4(3) . . . . ?
S1 Fe1 S2 Fe2 -52.93(3) . . . . ?
C3 Fe1 C1 O1 117(14) . . . . ?
C2 Fe1 C1 O1 -150(14) . . . . ?
S2 Fe1 C1 O1 27(14) . . . . ?
S1 Fe1 C1 O1 -60(14) . . . . ?
Fe2 Fe1 C1 O1 -19(14) . . . . ?
C1 Fe1 C2 O2 171(9) . . . . ?
C3 Fe1 C2 O2 -91(9) . . . . ?
S2 Fe1 C2 O2 -2(9) . . . . ?
S1 Fe1 C2 O2 71(9) . . . . ?
Fe2 Fe1 C2 O2 16(9) . . . . ?
C1 Fe1 C3 O3 -66(30) . . . . ?
C2 Fe1 C3 O3 -168(30) . . . . ?
S2 Fe1 C3 O3 37(30) . . . . ?
S1 Fe1 C3 O3 103(30) . . . . ?
Fe2 Fe1 C3 O3 91(30) . . . . ?
C5 Fe2 C4 O4 83(13) . . . . ?
C6 Fe2 C4 O4 -178(100) . . . . ?
S2 Fe2 C4 O4 -2(13) . . . . ?
S1 Fe2 C4 O4 -68(13) . . . . ?
Fe1 Fe2 C4 O4 -14(13) . . . . ?
C4 Fe2 C5 O5 -100(8) . . . . ?
C6 Fe2 C5 O5 163(8) . . . . ?
S2 Fe2 C5 O5 57(8) . . . . ?
S1 Fe2 C5 O5 -15(8) . . . . ?
Fe1 Fe2 C5 O5 2(8) . . . . ?
C5 Fe2 C6 O6 36(6) . . . . ?
C4 Fe2 C6 O6 -56(6) . . . . ?
S2 Fe2 C6 O6 125(6) . . . . ?
S1 Fe2 C6 O6 -145(6) . . . . ?
Fe1 Fe2 C6 O6 164(6) . . . . ?
C9 N1 C7 S2 -93.6(4) . . . . ?
C8 N1 C7 S2 64.1(4) . . . . ?
Fe2 S2 C7 N1 8.7(3) . . . . ?
Fe1 S2 C7 N1 -64.6(3) . . . . ?
C9 N1 C8 S1 89.0(4) . . . . ?
C7 N1 C8 S1 -69.0(4) . . . . ?
Fe1 S1 C8 N1 72.1(3) . . . . ?
Fe2 S1 C8 N1 0.1(3) . . . . ?
C8 N1 C9 C10 -1.7(5) . . . . ?
C7 N1 C9 C10 154.5(4) . . . . ?
C8 N1 C9 C14 173.6(4) . . . . ?
C7 N1 C9 C14 -30.2(5) . . . . ?
C14 C9 C10 C11 2.5(6) . . . . ?
N1 C9 C10 C11 178.0(4) . . . . ?
C9 C10 C11 C12 0.0(6) . . . . ?
C10 C11 C12 C13 -2.0(6) . . . . ?
C10 C11 C12 C15 179.8(4) . . . . ?
C11 C12 C13 C14 1.4(7) . . . . ?
C15 C12 C13 C14 179.6(5) . . . . ?
C12 C13 C14 C9 1.2(8) . . . . ?
C10 C9 C14 C13 -3.1(7) . . . . ?
N1 C9 C14 C13 -178.7(5) . . . . ?
C11 C12 C15 F3' 137.4(8) . . . . ?
C13 C12 C15 F3' -40.8(9) . . . . ?
C11 C12 C15 F2 -30.7(8) . . . . ?
C13 C12 C15 F2 151.1(7) . . . . ?
C11 C12 C15 F1 -162.3(8) . . . . ?
C13 C12 C15 F1 19.6(9) . . . . ?
C11 C12 C15 F2' 3.3(8) . . . . ?
C13 C12 C15 F2' -174.8(6) . . . . ?
C11 C12 C15 F3 85.7(7) . . . . ?
C13 C12 C15 F3 -92.4(7) . . . . ?
C11 C12 C15 F1' -103.1(6) . . . . ?
C13 C12 C15 F1' 78.8(7) . . . . ?
